data_7152692
loop_
_publ_author_name
'Basavaiah, Deevi'
'Mallikarjuna Reddy, Daggula'

_publ_section_title
;
 Baylis-Hillman acetates in organic synthesis: convenient one-pot
 synthesis of \a-carboline framework - a concise synthesis of
 neocryptolepine.
;
_journal_issue 44
_journal_name_full 'Organic &amp; biomolecular chemistry'
_journal_page_first 8774
_journal_page_last 8777
_journal_paper_doi 10.1039/c2ob26339d
_journal_volume 10
_journal_year 2012
_chemical_formula_moiety 'C15 H14 N2 O3'
_chemical_formula_sum 'C15 H14 N2 O3'
_chemical_formula_weight 270.28
_chemical_melting_point 78(2)
_chemical_name_systematic
;
(2-[2-Cyano-2-(2-nitrophenyl)]ethylcyclohex-2-en-1-one)
;
_space_group_IT_number 14
_symmetry_cell_setting monoclinic
_symmetry_space_group_name_Hall '-P 2ybc'
_symmetry_space_group_name_H-M 'P 1 21/c 1'
_atom_sites_solution_hydrogens geom
_atom_sites_solution_primary direct
_atom_sites_solution_secondary difmap
_audit_creation_method SHELXL-97
_cell_angle_alpha 90.00
_cell_angle_beta 92.804(3)
_cell_angle_gamma 90.00
_cell_formula_units_Z 4
_cell_length_a 7.9981(14)
_cell_length_b 10.3530(18)
_cell_length_c 16.174(3)
_cell_measurement_reflns_used 4745
_cell_measurement_temperature 25
_cell_measurement_theta_max 25.67
_cell_measurement_theta_min 2.34
_cell_volume 1337.7(4)
_computing_cell_refinement 'Bruker SMART'
_computing_data_collection 'Bruker SMART'
_computing_data_reduction 'Bruker SAINT'
_computing_structure_refinement 'SHELXL-97 (Sheldrick, 1997)'
_computing_structure_solution 'SHELXS-97 (Sheldrick, 1990)'
_diffrn_ambient_temperature 25
_diffrn_measured_fraction_theta_full 1.000
_diffrn_measured_fraction_theta_max 1.000
_diffrn_measurement_device_type 'Bruker SMART APEX'
_diffrn_measurement_method 'phi and omega scans'
_diffrn_radiation_monochromator graphite
_diffrn_radiation_source 'fine-focus sealed tube'
_diffrn_radiation_type MoK\a
_diffrn_radiation_wavelength 0.71073
_diffrn_reflns_av_R_equivalents 0.0318
_diffrn_reflns_av_sigmaI/netI 0.0231
_diffrn_reflns_limit_h_max 9
_diffrn_reflns_limit_h_min -9
_diffrn_reflns_limit_k_max 12
_diffrn_reflns_limit_k_min -12
_diffrn_reflns_limit_l_max 19
_diffrn_reflns_limit_l_min -19
_diffrn_reflns_number 12501
_diffrn_reflns_theta_full 24.99
_diffrn_reflns_theta_max 24.99
_diffrn_reflns_theta_min 2.34
_exptl_absorpt_coefficient_mu 0.095
_exptl_absorpt_correction_T_max 0.9868
_exptl_absorpt_correction_T_min 0.9666
_exptl_absorpt_correction_type multi-scan
_exptl_absorpt_process_details SADABAS
_exptl_crystal_colour colorless
_exptl_crystal_density_diffrn 1.342
_exptl_crystal_density_method 'not measured'
_exptl_crystal_description rectangular
_exptl_crystal_F_000 568
_exptl_crystal_size_max 0.36
_exptl_crystal_size_mid 0.28
_exptl_crystal_size_min 0.14
_refine_diff_density_max 0.582
_refine_diff_density_min -0.465
_refine_diff_density_rms 0.053
_refine_ls_extinction_method none
_refine_ls_goodness_of_fit_ref 0.948
_refine_ls_hydrogen_treatment constr
_refine_ls_matrix_type full
_refine_ls_number_parameters 181
_refine_ls_number_reflns 2355
_refine_ls_number_restraints 0
_refine_ls_restrained_S_all 0.948
_refine_ls_R_factor_all 0.0637
_refine_ls_R_factor_gt 0.0585
_refine_ls_shift/su_max 0.001
_refine_ls_shift/su_mean 0.000
_refine_ls_structure_factor_coef Fsqd
_refine_ls_weighting_details 'calc w=1/[\s^2^(Fo^2^)+(0.0870P)^2^+0.9701P] where P=(Fo^2^+2Fc^2^)/3'
_refine_ls_weighting_scheme calc
_refine_ls_wR_factor_gt 0.1535
_refine_ls_wR_factor_ref 0.1589
_reflns_number_gt 2099
_reflns_number_total 2355
_reflns_threshold_expression >2sigma(I)
_cod_data_source_file c2ob26339d.txt
_cod_data_source_block 8
_cod_depositor_comments
;
The following automatic conversions were performed:

'_symmetry_cell_setting' value 'Monoclinic' changed to 'monoclinic'
according to /home/saulius/struct/CIF-dictionaries/cif_core.dic
dictionary named 'cif_core.dic' version 2.4.2 from 2011-04-26.

Automatic conversion script
Id: cif_fix_values 1891 2012-01-12 08:04:46Z andrius 
;
_cod_original_sg_symbol_H-M 'P2(1)/c '
_cod_database_code 7152692

loop_
_symmetry_equiv_pos_as_xyz
'x, y, z'
'-x, y+1/2, -z+1/2'
'-x, -y, -z'
'x, -y-1/2, z-1/2'

loop_
_atom_site_label
_atom_site_type_symbol
_atom_site_fract_x
_atom_site_fract_y
_atom_site_fract_z
_atom_site_U_iso_or_equiv
_atom_site_adp_type
_atom_site_occupancy
_atom_site_symmetry_multiplicity
_atom_site_calc_flag
_atom_site_refinement_flags
O1 O 0.2003(2) 0.2807(2) 0.58808(11) 0.0685(5) Uani 1 1 d .
N1 N 0.8780(3) 0.2706(2) 0.43990(16) 0.0708(7) Uani 1 1 d .
C1 C 0.3660(3) 0.4421(2) 0.31092(12) 0.0413(5) Uani 1 1 d .
O2 O 0.2673(2) 0.41727(15) 0.49510(10) 0.0541(4) Uani 1 1 d .
N2 N 0.2571(2) 0.30746(18) 0.52152(11) 0.0443(5) Uani 1 1 d .
C2 C 0.3205(3) 0.5695(2) 0.34426(14) 0.0491(6) Uani 1 1 d .
O3 O 0.4235(2) 0.63907(17) 0.37880(13) 0.0697(6) Uani 1 1 d .
H3A H 0.0865 0.5844 0.3853 0.095 Uiso 1 1 calc R
H3B H 0.1347 0.7011 0.3299 0.095 Uiso 1 1 calc R
C3 C 0.1402(4) 0.6078(3) 0.3349(2) 0.0794(9) Uani 1 1 d .
H4A H 0.0677 0.6022 0.2169 0.117 Uiso 1 1 calc R
H4B H -0.0725 0.5620 0.2757 0.117 Uiso 1 1 calc R
C4 C 0.0455(4) 0.5522(4) 0.2658(3) 0.0971(12) Uani 1 1 d .
H5A H 0.0483 0.4002 0.1896 0.083 Uiso 1 1 calc R
H5B H 0.0034 0.3632 0.2798 0.083 Uiso 1 1 calc R
C5 C 0.0767(3) 0.4160(3) 0.24773(19) 0.0690(8) Uani 1 1 d .
H6 H 0.2866 0.2960 0.2451 0.066 Uiso 1 1 calc R
C6 C 0.2532(3) 0.3748(2) 0.26634(15) 0.0549(6) Uani 1 1 d .
H7A H 0.6178 0.4664 0.3275 0.057 Uiso 1 1 calc R
H7B H 0.5696 0.3322 0.2884 0.057 Uiso 1 1 calc R
C7 C 0.5407(3) 0.3944(2) 0.33018(13) 0.0474(5) Uani 1 1 d .
H8 H 0.5313 0.3928 0.4587 0.048 Uiso 1 1 calc R
C8 C 0.5626(2) 0.33032(19) 0.41669(13) 0.0396(5) Uani 1 1 d .
C9 C 0.4548(2) 0.21015(19) 0.42385(12) 0.0380(5) Uani 1 1 d .
C10 C 0.3145(2) 0.19970(19) 0.47113(12) 0.0384(5) Uani 1 1 d .
H11 H 0.1309 0.0832 0.5079 0.061 Uiso 1 1 calc R
C11 C 0.2236(3) 0.0870(2) 0.47544(15) 0.0509(6) Uani 1 1 d .
H12 H 0.2078 -0.0952 0.4334 0.069 Uiso 1 1 calc R
C12 C 0.2702(3) -0.0196(2) 0.43173(15) 0.0577(6) Uani 1 1 d .
H13 H 0.4432 -0.0865 0.3569 0.068 Uiso 1 1 calc R
C13 C 0.4095(3) -0.0139(2) 0.38556(15) 0.0564(6) Uani 1 1 d .
H14 H 0.5931 0.1012 0.3498 0.059 Uiso 1 1 calc R
C14 C 0.4995(3) 0.0990(2) 0.38164(14) 0.0492(6) Uani 1 1 d .
C15 C 0.7404(3) 0.2966(2) 0.43138(14) 0.0484(6) Uani 1 1 d .

loop_
_atom_site_aniso_label
_atom_site_aniso_U_11
_atom_site_aniso_U_22
_atom_site_aniso_U_33
_atom_site_aniso_U_23
_atom_site_aniso_U_13
_atom_site_aniso_U_12
O1 0.0704(12) 0.0842(13) 0.0531(10) -0.0001(9) 0.0241(9) 0.0014(10)
N1 0.0438(12) 0.0766(16) 0.0915(17) 0.0128(13) 0.0001(11) 0.0083(11)
C1 0.0467(11) 0.0375(11) 0.0396(10) 0.0064(8) 0.0017(9) 0.0006(9)
O2 0.0573(10) 0.0414(9) 0.0640(10) -0.0038(7) 0.0080(8) 0.0069(7)
N2 0.0370(9) 0.0508(11) 0.0453(10) -0.0019(8) 0.0035(8) 0.0025(8)
C2 0.0559(13) 0.0387(12) 0.0515(13) 0.0014(9) -0.0103(10) 0.0020(10)
O3 0.0682(11) 0.0467(10) 0.0918(14) -0.0098(9) -0.0214(10) -0.0051(8)
C3 0.0690(18) 0.0662(18) 0.100(2) -0.0278(16) -0.0269(16) 0.0284(14)
C4 0.0546(17) 0.094(2) 0.140(3) -0.039(2) -0.0275(19) 0.0169(16)
C5 0.0615(16) 0.0674(17) 0.0760(18) -0.0117(14) -0.0181(13) -0.0035(13)
C6 0.0655(15) 0.0426(13) 0.0560(14) -0.0077(10) -0.0031(11) 0.0046(11)
C7 0.0479(12) 0.0464(12) 0.0484(12) 0.0085(9) 0.0086(9) 0.0042(10)
C8 0.0380(10) 0.0389(11) 0.0422(11) -0.0001(8) 0.0037(8) 0.0030(8)
C9 0.0411(11) 0.0363(10) 0.0360(10) 0.0013(8) -0.0029(8) 0.0039(8)
C10 0.0376(10) 0.0385(11) 0.0386(10) 0.0029(8) -0.0023(8) 0.0023(8)
C11 0.0456(12) 0.0494(13) 0.0571(13) 0.0092(10) -0.0028(10) -0.0060(10)
C12 0.0710(16) 0.0391(13) 0.0612(15) 0.0050(10) -0.0141(12) -0.0118(11)
C13 0.0796(17) 0.0382(12) 0.0505(13) -0.0075(10) -0.0082(12) 0.0037(11)
C14 0.0584(14) 0.0440(12) 0.0454(12) -0.0044(9) 0.0037(10) 0.0065(10)
C15 0.0454(13) 0.0466(13) 0.0532(13) 0.0056(10) 0.0022(10) 0.0005(10)

loop_
_atom_type_symbol
_atom_type_description
_atom_type_scat_dispersion_real
_atom_type_scat_dispersion_imag
_atom_type_scat_source
C C 0.0033 0.0016 'International Tables Vol C Tables 4.2.6.8 and 6.1.1.4'
H H 0.0000 0.0000 'International Tables Vol C Tables 4.2.6.8 and 6.1.1.4'
N N 0.0061 0.0033 'International Tables Vol C Tables 4.2.6.8 and 6.1.1.4'
O O 0.0106 0.0060 'International Tables Vol C Tables 4.2.6.8 and 6.1.1.4'

loop_
_geom_angle_atom_site_label_1
_geom_angle_atom_site_label_2
_geom_angle_atom_site_label_3
_geom_angle
O1 N2 C10 117.17(19)
O2 N2 O1 123.74(19)
O2 N2 C10 119.08(17)
O3 C2 C1 121.7(2)
O3 C2 C3 121.3(2)
N1 C15 C8 177.7(3)
C1 C2 C3 117.0(2)
C1 C6 C5 124.9(2)
C1 C6 H6 117.5
C1 C7 C8 113.04(17)
C1 C7 H7A 109.0
C1 C7 H7B 109.0
C2 C1 C7 117.53(19)
C2 C3 H3B 108.3
C2 C3 H3A 108.3
C3 C4 C5 116.9(3)
C3 C4 H4A 108.1
C3 C4 H4B 108.1
C4 C3 C2 116.1(2)
C4 C3 H3A 108.3
C4 C3 H3B 108.3
C4 C5 C6 113.8(2)
C4 C5 H5A 108.8
C4 C5 H5B 108.8
C5 C4 H4A 108.1
C5 C4 H4B 108.1
C5 C6 H6 117.5
C6 C1 C2 119.6(2)
C6 C1 C7 122.9(2)
C6 C5 H5A 108.8
C6 C5 H5B 108.8
C7 C8 H8 108.8
C8 C7 H7A 109.0
C8 C7 H7B 109.0
C9 C8 H8 108.8
C9 C8 C7 112.27(17)
C9 C10 N2 121.88(18)
C9 C14 H14 118.9
C10 C9 C8 125.46(18)
C10 C11 H11 120.1
C11 C10 C9 122.3(2)
C11 C10 N2 115.79(19)
C11 C12 C13 119.6(2)
C11 C12 H12 120.2
C12 C11 C10 119.8(2)
C12 C11 H11 120.1
C12 C13 C14 120.1(2)
C12 C13 H13 119.9
C13 C12 H12 120.2
C13 C14 C9 122.1(2)
C13 C14 H14 118.9
C14 C9 C10 115.95(19)
C14 C9 C8 118.58(19)
C14 C13 H13 119.9
C15 C8 H8 108.8
C15 C8 C7 108.23(17)
C15 C8 C9 109.87(17)

loop_
_geom_bond_atom_site_label_1
_geom_bond_atom_site_label_2
_geom_bond_distance
N2 O1 1.221(2)
N2 O2 1.219(2)
C1 C2 1.477(3)
C1 C6 1.325(3)
C1 C7 1.500(3)
C2 O3 1.211(3)
C2 C3 1.496(4)
C3 C4 1.439(4)
C3 H3A 0.9700
C3 H3B 0.9700
C4 H4A 0.9700
C4 H4B 0.9700
C5 H5A 0.9700
C5 H5B 0.9700
C5 C4 1.464(4)
C6 H6 0.9300
C6 C5 1.491(4)
C7 H7A 0.9700
C7 H7B 0.9700
C8 H8 0.9800
C8 C7 1.551(3)
C9 C8 1.521(3)
C9 C10 1.393(3)
C9 C14 1.393(3)
C10 N2 1.469(3)
C10 C11 1.379(3)
C11 H11 0.9300
C12 H12 0.9300
C12 C11 1.372(3)
C13 H13 0.9300
C13 C12 1.373(4)
C13 C14 1.375(3)
C14 H14 0.9300
C15 N1 1.135(3)
C15 C8 1.472(3)
